data_7107566
loop_
_publ_author_name
'Katsuhiro Isozaki'
'Kazuki Ogata'
'Yusuke Haga'
'Daisuke Sasano'
'Tetsuya Ogawa'
'Hiroki Kurata'
'Masaharu Nakamura'
'Takeshi Naota'
'Hikaru Takaya'

_publ_section_title
;
 Metal array fabrication through self-assembly of Pt-complex-bound amino
 acids
;
_journal_name_full Chem.Commun.
_journal_page_first 3936
_journal_paper_doi 10.1039/c2cc17530d
_journal_volume 48
_journal_year 2012
_chemical_formula_moiety 'C58 H58 Cl2 N2 O4 P2 Pt2'
_chemical_formula_sum 'C58 H58 Cl2 N2 O4 P2 Pt2'
_chemical_formula_weight 1370.14
_space_group_IT_number 9
_symmetry_cell_setting monoclinic
_symmetry_Int_Tables_number 9
_symmetry_space_group_name_Hall 'C -2yc'
_symmetry_space_group_name_H-M 'C 1 c 1'
_atom_sites_solution_hydrogens geom
_atom_sites_solution_primary direct
_atom_sites_solution_secondary difmap
_cell_angle_alpha 90.0000
_cell_angle_beta 101.3565(8)
_cell_angle_gamma 90.0000
_cell_formula_units_Z 4
_cell_length_a 13.5149(4)
_cell_length_b 14.1091(4)
_cell_length_c 27.8446(7)
_cell_measurement_reflns_used 36808
_cell_measurement_temperature 113
_cell_measurement_theta_max 27.39
_cell_measurement_theta_min 2.98
_cell_volume 5205.5(3)
_computing_cell_refinement 'RAPID AUTO'
_computing_data_collection 'RAPID AUTO (Rigaku, ????)'
_computing_data_reduction 'RAPID AUTO'
_computing_molecular_graphics 'CrystalStructure 4.0'
_computing_publication_material 'CrystalStructure 4.0 (Rigaku, 2010)'
_computing_structure_refinement 'SHELXL97 (Sheldrick, 2008)'
_computing_structure_solution 'Il Milione (Burla, et al., 2007)'
_diffrn_ambient_temperature 113
_diffrn_detector_area_resol_mean 10.000
_diffrn_measured_fraction_theta_full 0.997
_diffrn_measured_fraction_theta_max 0.997
_diffrn_measurement_device_type 'Rigaku R-AXIS RAPID'
_diffrn_measurement_method \w
_diffrn_radiation_type 'Mo K\a'
_diffrn_radiation_wavelength 0.71075
_diffrn_reflns_av_R_equivalents 0.0379
_diffrn_reflns_limit_h_max 16
_diffrn_reflns_limit_h_min -16
_diffrn_reflns_limit_k_max 16
_diffrn_reflns_limit_k_min -16
_diffrn_reflns_limit_l_max 32
_diffrn_reflns_limit_l_min -33
_diffrn_reflns_number 33149
_diffrn_reflns_theta_full 25.00
_diffrn_reflns_theta_max 25.00
_diffrn_standards_number 0
_exptl_absorpt_coefficient_mu 5.561
_exptl_absorpt_correction_T_max 0.573
_exptl_absorpt_correction_T_min 0.430
_exptl_absorpt_correction_type multi-scan
_exptl_absorpt_process_details 'ABSCOR (Rigaku, 1995)'
_exptl_crystal_colour yellow
_exptl_crystal_density_diffrn 1.748
_exptl_crystal_density_method 'not measured'
_exptl_crystal_description block
_exptl_crystal_F_000 2688.00
_exptl_crystal_size_max 0.100
_exptl_crystal_size_mid 0.100
_exptl_crystal_size_min 0.100
_refine_diff_density_max 0.810
_refine_diff_density_min -0.460
_refine_ls_abs_structure_details 'Flack, H. D. (1983), Acta Cryst. A39, 876-881. 4235 Friedel Pairs'
_refine_ls_abs_structure_Flack 0.141(5)
_refine_ls_extinction_method none
_refine_ls_goodness_of_fit_ref 1.070
_refine_ls_hydrogen_treatment constr
_refine_ls_number_parameters 640
_refine_ls_number_reflns 8823
_refine_ls_number_restraints 2
_refine_ls_R_factor_gt 0.0223
_refine_ls_shift/su_max 0.002
_refine_ls_structure_factor_coef Fsqd
_refine_ls_weighting_details 'w = 1/[\s^2^(Fo^2^)+(0.0223P)^2^+31.3401P] where P=(Fo^2^+2Fc^2^)/3'
_refine_ls_weighting_scheme calc
_refine_ls_wR_factor_ref 0.0573
_reflns_number_gt 8683
_reflns_number_total 8825
_reflns_threshold_expression F^2^>2.0\s(F^2^)
_cod_data_source_file c2cc17530d.txt
_cod_data_source_block PtOH2
_cod_database_code 7107566

loop_
_symmetry_equiv_pos_site_id
_symmetry_equiv_pos_as_xyz
1 +X,+Y,+Z
2 +X,-Y,1/2+Z
3 1/2+X,1/2+Y,+Z
4 1/2+X,1/2-Y,1/2+Z

loop_
_atom_site_label
_atom_site_type_symbol
_atom_site_fract_x
_atom_site_fract_y
_atom_site_fract_z
_atom_site_U_iso_or_equiv
_atom_site_adp_type
_atom_site_occupancy
_atom_site_symmetry_multiplicity
_atom_site_calc_flag
_atom_site_refinement_flags
Pt1 Pt 0.974857(12) 0.794180(14) -0.042833(8) 0.01202(6) Uani 1.0 4 d .
Pt2 Pt 0.760063(12) 0.853062(15) 0.153843(8) 0.01153(6) Uani 1.0 4 d .
Cl1 Cl 0.81041(12) 0.84271(11) -0.03532(6) 0.0197(4) Uani 1.0 4 d .
Cl2 Cl 0.92636(12) 0.80366(11) 0.14931(7) 0.0215(4) Uani 1.0 4 d .
P1 P 0.92025(11) 0.66485(11) -0.08737(6) 0.0123(3) Uani 1.0 4 d .
P2 P 0.81492(11) 0.98354(11) 0.19676(6) 0.0124(3) Uani 1.0 4 d .
O1 O 1.0422(4) 0.9678(4) 0.09418(18) 0.0360(13) Uani 1.0 4 d .
O2 O 0.7028(4) 0.6679(4) 0.01675(18) 0.0317(13) Uani 1.0 4 d .
O3 O 0.3694(4) 0.8850(4) -0.2688(2) 0.0416(14) Uani 1.0 4 d .
O4 O 0.4221(4) 0.7865(5) -0.2059(2) 0.0394(15) Uani 1.0 4 d .
N1 N 1.0388(4) 0.9151(4) -0.00635(18) 0.0161(11) Uani 1.0 4 d .
N2 N 0.6974(4) 0.7318(4) 0.11664(19) 0.0150(11) Uani 1.0 4 d .
C1 C 1.1226(5) 0.7665(5) -0.0397(3) 0.0172(13) Uani 1.0 4 d .
C2 C 1.1872(6) 0.8375(5) -0.0137(3) 0.0177(15) Uani 1.0 4 d .
C3 C 1.1353(5) 0.9169(5) 0.0019(3) 0.0168(14) Uani 1.0 4 d .
C4 C 1.2925(5) 0.8318(5) -0.0053(3) 0.0213(15) Uani 1.0 4 d .
C5 C 1.3379(5) 0.7532(5) -0.0216(3) 0.0289(16) Uani 1.0 4 d .
C6 C 1.2782(5) 0.6842(5) -0.0476(3) 0.0266(16) Uani 1.0 4 d .
C7 C 1.1724(5) 0.6906(5) -0.0563(3) 0.0196(14) Uani 1.0 4 d .
C8 C 0.9839(6) 0.9971(5) 0.0089(3) 0.0257(15) Uani 1.0 4 d .
C9 C 0.9538(6) 0.9781(5) 0.0577(3) 0.0293(17) Uani 1.0 4 d .
C10 C 0.9447(5) 0.6735(5) -0.1498(2) 0.0141(13) Uani 1.0 4 d .
C11 C 1.0055(5) 0.7461(5) -0.1614(3) 0.0156(13) Uani 1.0 4 d .
C12 C 1.0205(5) 0.7561(5) -0.2099(3) 0.0172(13) Uani 1.0 4 d .
C13 C 0.9754(5) 0.6951(5) -0.2454(3) 0.0178(13) Uani 1.0 4 d .
C14 C 0.9146(6) 0.6222(5) -0.2344(3) 0.0223(15) Uani 1.0 4 d .
C15 C 0.8985(6) 0.6120(5) -0.1873(3) 0.0185(14) Uani 1.0 4 d .
C16 C 0.9801(5) 0.5572(5) -0.0586(2) 0.0134(13) Uani 1.0 4 d .
C17 C 1.0075(5) 0.4808(5) -0.0844(3) 0.0183(13) Uani 1.0 4 d .
C18 C 1.0538(5) 0.4020(5) -0.0593(3) 0.0213(14) Uani 1.0 4 d .
C19 C 1.0704(5) 0.3993(5) -0.0080(3) 0.0220(15) Uani 1.0 4 d .
C20 C 1.0405(5) 0.4748(5) 0.0175(3) 0.0190(14) Uani 1.0 4 d .
C21 C 0.9965(5) 0.5543(5) -0.0075(3) 0.0198(14) Uani 1.0 4 d .
C22 C 0.7857(5) 0.6345(5) -0.0994(2) 0.0144(13) Uani 1.0 4 d .
C23 C 0.7520(5) 0.5445(5) -0.0898(3) 0.0183(13) Uani 1.0 4 d .
C24 C 0.6489(5) 0.5230(5) -0.1021(3) 0.0263(15) Uani 1.0 4 d .
C25 C 0.5800(5) 0.5904(5) -0.1225(3) 0.0243(15) Uani 1.0 4 d .
C26 C 0.6128(5) 0.6799(5) -0.1322(3) 0.0242(15) Uani 1.0 4 d .
C27 C 0.7150(5) 0.7011(5) -0.1216(3) 0.0212(15) Uani 1.0 4 d .
C28 C 0.6115(5) 0.8835(5) 0.1463(3) 0.0140(13) Uani 1.0 4 d .
C29 C 0.5486(6) 0.8108(5) 0.1218(3) 0.0153(14) Uani 1.0 4 d .
C30 C 0.6020(5) 0.7295(5) 0.1069(3) 0.0171(14) Uani 1.0 4 d .
C31 C 0.4434(5) 0.8176(5) 0.1117(3) 0.0197(14) Uani 1.0 4 d .
C32 C 0.3972(5) 0.8984(5) 0.1256(3) 0.0203(14) Uani 1.0 4 d .
C33 C 0.4565(5) 0.9708(5) 0.1488(3) 0.0189(14) Uani 1.0 4 d .
C34 C 0.5628(5) 0.9630(5) 0.1595(3) 0.0156(13) Uani 1.0 4 d .
C35 C 0.7540(5) 0.6486(5) 0.1033(3) 0.0186(14) Uani 1.0 4 d .
C36 C 0.7912(5) 0.6643(5) 0.0561(3) 0.0247(15) Uani 1.0 4 d .
C37 C 0.7662(5) 1.0916(4) 0.1645(2) 0.0138(13) Uani 1.0 4 d .
C38 C 0.7404(5) 1.0884(5) 0.1132(3) 0.0167(13) Uani 1.0 4 d .
C39 C 0.6980(6) 1.1663(5) 0.0869(3) 0.0253(16) Uani 1.0 4 d .
C40 C 0.6780(5) 1.2477(5) 0.1113(3) 0.0227(15) Uani 1.0 4 d .
C41 C 0.7038(5) 1.2529(5) 0.1613(3) 0.0226(15) Uani 1.0 4 d .
C42 C 0.7496(5) 1.1754(5) 0.1882(3) 0.0188(14) Uani 1.0 4 d .
C43 C 0.7832(5) 0.9923(4) 0.2579(3) 0.0145(12) Uani 1.0 4 d .
C44 C 0.7051(5) 0.9412(5) 0.2703(2) 0.0169(13) Uani 1.0 4 d .
C45 C 0.6814(5) 0.9511(5) 0.3169(3) 0.0207(14) Uani 1.0 4 d .
C46 C 0.7385(5) 1.0101(5) 0.3513(3) 0.0157(13) Uani 1.0 4 d .
C47 C 0.8185(5) 1.0593(5) 0.3395(3) 0.0176(14) Uani 1.0 4 d .
C48 C 0.8413(5) 1.0513(5) 0.2932(3) 0.0170(13) Uani 1.0 4 d .
C49 C 0.9510(5) 0.9995(5) 0.2114(2) 0.0146(13) Uani 1.0 4 d .
C50 C 1.0004(5) 1.0721(5) 0.1923(2) 0.0177(13) Uani 1.0 4 d .
C51 C 1.1056(5) 1.0796(5) 0.2045(3) 0.0181(13) Uani 1.0 4 d .
C52 C 1.1606(5) 1.0128(5) 0.2352(3) 0.0211(14) Uani 1.0 4 d .
C53 C 1.1122(5) 0.9409(5) 0.2552(3) 0.0226(14) Uani 1.0 4 d .
C54 C 1.0087(5) 0.9339(5) 0.2433(3) 0.0164(14) Uani 1.0 4 d .
C55 C 0.4349(6) 0.8411(5) -0.2434(3) 0.0276(16) Uani 1.0 4 d .
C56 C 0.5437(6) 0.8392(6) -0.2493(3) 0.0341(19) Uani 1.0 4 d .
C57 C 0.3206(6) 0.7800(9) -0.1969(4) 0.060(3) Uani 1.0 4 d .
C58 C 0.2989(10) 0.8378(10) -0.1601(6) 0.019(3) Uani 0.5000 4 d .
C59 C 0.3208(15) 0.771(3) -0.1461(8) 0.082(9) Uani 0.5000 4 d .
H1 H 1.0262 0.9568 0.1213 0.0431 Uiso 1.0 4 calc R
H2 H 0.7210 0.6764 -0.0101 0.0380 Uiso 1.0 4 calc R
H3 H 1.1717 0.9693 0.0180 0.0201 Uiso 1.0 4 calc R
H4 H 1.3327 0.8814 0.0114 0.0256 Uiso 1.0 4 calc R
H5 H 1.4093 0.7471 -0.0149 0.0347 Uiso 1.0 4 calc R
H6 H 1.3091 0.6313 -0.0599 0.0319 Uiso 1.0 4 calc R
H7 H 1.1335 0.6413 -0.0741 0.0235 Uiso 1.0 4 calc R
H8A H 0.9227 1.0098 -0.0163 0.0308 Uiso 1.0 4 calc R
H8B H 1.0274 1.0541 0.0118 0.0308 Uiso 1.0 4 calc R
H9A H 0.9127 1.0314 0.0662 0.0352 Uiso 1.0 4 calc R
H9B H 0.9128 0.9195 0.0556 0.0352 Uiso 1.0 4 calc R
H11 H 1.0369 0.7890 -0.1367 0.0188 Uiso 1.0 4 calc R
H12 H 1.0622 0.8056 -0.2178 0.0207 Uiso 1.0 4 calc R
H13 H 0.9856 0.7025 -0.2780 0.0214 Uiso 1.0 4 calc R
H14 H 0.8841 0.5794 -0.2593 0.0267 Uiso 1.0 4 calc R
H15 H 0.8556 0.5629 -0.1801 0.0222 Uiso 1.0 4 calc R
H17 H 0.9949 0.4821 -0.1192 0.0220 Uiso 1.0 4 calc R
H18 H 1.0740 0.3502 -0.0769 0.0255 Uiso 1.0 4 calc R
H19 H 1.1021 0.3458 0.0092 0.0263 Uiso 1.0 4 calc R
H20 H 1.0501 0.4723 0.0522 0.0228 Uiso 1.0 4 calc R
H21 H 0.9777 0.6067 0.0102 0.0237 Uiso 1.0 4 calc R
H23 H 0.7987 0.4979 -0.0749 0.0219 Uiso 1.0 4 calc R
H24 H 0.6264 0.4610 -0.0962 0.0315 Uiso 1.0 4 calc R
H25 H 0.5101 0.5755 -0.1299 0.0291 Uiso 1.0 4 calc R
H26 H 0.5654 0.7268 -0.1462 0.0290 Uiso 1.0 4 calc R
H27 H 0.7372 0.7621 -0.1295 0.0255 Uiso 1.0 4 calc R
H30 H 0.5665 0.6769 0.0906 0.0206 Uiso 1.0 4 calc R
H31 H 0.4037 0.7673 0.0955 0.0237 Uiso 1.0 4 calc R
H32 H 0.3257 0.9037 0.1191 0.0244 Uiso 1.0 4 calc R
H33 H 0.4255 1.0267 0.1578 0.0227 Uiso 1.0 4 calc R
H34 H 0.6019 1.0135 0.1760 0.0187 Uiso 1.0 4 calc R
H35A H 0.7096 0.5922 0.0997 0.0223 Uiso 1.0 4 calc R
H35B H 0.8124 0.6358 0.1301 0.0223 Uiso 1.0 4 calc R
H36A H 0.8293 0.7245 0.0577 0.0296 Uiso 1.0 4 calc R
H36B H 0.8363 0.6118 0.0505 0.0296 Uiso 1.0 4 calc R
H38 H 0.7523 1.0322 0.0964 0.0200 Uiso 1.0 4 calc R
H39 H 0.6825 1.1641 0.0522 0.0303 Uiso 1.0 4 calc R
H40 H 0.6462 1.3001 0.0931 0.0272 Uiso 1.0 4 calc R
H41 H 0.6906 1.3091 0.1777 0.0271 Uiso 1.0 4 calc R
H42 H 0.7694 1.1799 0.2228 0.0226 Uiso 1.0 4 calc R
H44 H 0.6671 0.8990 0.2472 0.0203 Uiso 1.0 4 calc R
H45 H 0.6260 0.9173 0.3248 0.0249 Uiso 1.0 4 calc R
H46 H 0.7228 1.0166 0.3829 0.0188 Uiso 1.0 4 calc R
H47 H 0.8583 1.0991 0.3632 0.0211 Uiso 1.0 4 calc R
H48 H 0.8964 1.0859 0.2854 0.0204 Uiso 1.0 4 calc R
H50 H 0.9627 1.1170 0.1707 0.0212 Uiso 1.0 4 calc R
H51 H 1.1391 1.1302 0.1918 0.0217 Uiso 1.0 4 calc R
H52 H 1.2321 1.0165 0.2426 0.0253 Uiso 1.0 4 calc R
H53 H 1.1502 0.8965 0.2771 0.0272 Uiso 1.0 4 calc R
H54 H 0.9756 0.8841 0.2569 0.0197 Uiso 1.0 4 calc R
H56A H 0.5715 0.9035 -0.2456 0.0409 Uiso 1.0 4 calc R
H56B H 0.5474 0.8148 -0.2818 0.0409 Uiso 1.0 4 calc R
H56C H 0.5828 0.7979 -0.2242 0.0409 Uiso 1.0 4 calc R

loop_
_atom_site_aniso_label
_atom_site_aniso_U_11
_atom_site_aniso_U_22
_atom_site_aniso_U_33
_atom_site_aniso_U_12
_atom_site_aniso_U_13
_atom_site_aniso_U_23
Pt1 0.01262(10) 0.01216(10) 0.01092(10) 0.00088(9) 0.00143(8) 0.00011(9)
Pt2 0.01104(10) 0.01160(10) 0.01162(10) -0.00003(9) 0.00146(8) -0.00016(9)
Cl1 0.0164(8) 0.0224(9) 0.0207(9) 0.0042(6) 0.0044(7) -0.0023(7)
Cl2 0.0123(8) 0.0231(9) 0.0293(10) 0.0040(6) 0.0044(7) -0.0044(7)
P1 0.0114(7) 0.0146(8) 0.0106(8) 0.0004(6) 0.0013(6) 0.0005(6)
P2 0.0117(7) 0.0129(8) 0.0129(8) -0.0015(6) 0.0030(6) 0.0007(7)
O1 0.042(3) 0.047(4) 0.020(3) -0.015(3) 0.009(3) -0.014(3)
O2 0.041(3) 0.037(3) 0.019(3) -0.010(3) 0.012(3) -0.007(3)
O3 0.041(3) 0.041(3) 0.041(3) 0.024(3) 0.003(3) 0.011(3)
O4 0.024(3) 0.063(4) 0.030(3) 0.002(3) 0.002(3) 0.015(3)
N1 0.024(3) 0.013(3) 0.013(3) -0.000(3) 0.006(3) 0.001(2)
N2 0.012(3) 0.016(3) 0.016(3) -0.004(2) -0.001(3) 0.003(3)
C1 0.023(4) 0.017(4) 0.011(3) -0.002(3) 0.002(3) 0.008(3)
C2 0.022(4) 0.019(4) 0.011(4) -0.002(3) 0.002(3) 0.001(3)
C3 0.019(4) 0.017(4) 0.014(3) -0.009(3) 0.002(3) -0.002(3)
C4 0.019(4) 0.025(4) 0.017(4) -0.005(3) -0.005(3) -0.001(3)
C5 0.016(4) 0.030(4) 0.038(5) 0.001(3) -0.001(3) 0.003(4)
C6 0.025(4) 0.020(4) 0.034(4) 0.007(3) 0.004(3) -0.000(3)
C7 0.010(3) 0.018(4) 0.028(4) -0.001(3) -0.003(3) -0.005(3)
C8 0.032(4) 0.015(4) 0.028(4) 0.003(3) 0.002(3) -0.004(3)
C9 0.036(4) 0.029(4) 0.027(4) -0.004(4) 0.015(4) -0.014(4)
C10 0.014(3) 0.023(4) 0.007(3) 0.006(3) 0.004(3) -0.000(3)
C11 0.013(3) 0.011(3) 0.021(4) 0.004(3) 0.000(3) 0.003(3)
C12 0.011(3) 0.021(4) 0.021(4) 0.004(3) 0.006(3) 0.009(3)
C13 0.017(3) 0.028(4) 0.009(3) 0.001(3) 0.003(3) 0.002(3)
C14 0.023(4) 0.025(4) 0.019(4) 0.004(3) 0.004(3) 0.001(3)
C15 0.023(4) 0.015(4) 0.017(4) -0.002(3) 0.003(3) 0.001(3)
C16 0.011(3) 0.014(3) 0.017(4) -0.000(3) 0.006(3) 0.003(3)
C17 0.019(3) 0.018(3) 0.017(3) -0.000(3) -0.001(3) -0.001(3)
C18 0.014(3) 0.020(4) 0.028(4) 0.001(3) 0.002(3) -0.003(3)
C19 0.013(3) 0.022(4) 0.029(4) 0.008(3) 0.003(3) 0.008(3)
C20 0.013(3) 0.023(4) 0.019(4) -0.000(3) -0.002(3) 0.007(3)
C21 0.015(3) 0.021(4) 0.023(4) 0.001(3) 0.002(3) -0.001(3)
C22 0.014(3) 0.019(3) 0.010(3) 0.000(3) 0.001(3) 0.001(3)
C23 0.020(3) 0.021(4) 0.013(3) -0.004(3) 0.000(3) 0.003(3)
C24 0.030(4) 0.031(4) 0.017(4) -0.013(3) 0.002(3) 0.004(3)
C25 0.012(3) 0.039(4) 0.022(4) -0.010(3) 0.002(3) -0.004(3)
C26 0.019(4) 0.034(4) 0.018(4) 0.010(3) 0.001(3) -0.005(3)
C27 0.023(4) 0.024(4) 0.016(4) -0.001(3) 0.003(3) -0.001(3)
C28 0.016(3) 0.014(3) 0.011(3) 0.002(3) 0.001(3) 0.004(3)
C29 0.023(4) 0.016(3) 0.008(4) -0.004(3) 0.003(3) -0.001(3)
C30 0.026(4) 0.012(3) 0.011(3) -0.002(3) 0.000(3) 0.001(3)
C31 0.014(4) 0.021(4) 0.020(4) -0.006(3) -0.006(3) 0.003(3)
C32 0.009(3) 0.032(4) 0.018(4) 0.004(3) -0.002(3) 0.006(3)
C33 0.017(3) 0.021(4) 0.020(4) -0.000(3) 0.005(3) 0.001(3)
C34 0.014(3) 0.017(3) 0.015(3) 0.002(3) 0.002(3) 0.002(3)
C35 0.027(4) 0.013(3) 0.016(4) 0.001(3) 0.004(3) -0.005(3)
C36 0.022(4) 0.023(4) 0.031(4) -0.001(3) 0.011(3) -0.007(3)
C37 0.004(3) 0.014(3) 0.021(4) -0.002(3) -0.004(3) 0.002(3)
C38 0.020(3) 0.019(4) 0.011(3) -0.005(3) 0.003(3) 0.000(3)
C39 0.033(4) 0.029(4) 0.015(4) -0.006(3) 0.008(3) 0.007(3)
C40 0.024(4) 0.023(4) 0.022(4) 0.001(3) 0.008(3) 0.008(3)
C41 0.018(4) 0.016(4) 0.037(4) -0.000(3) 0.012(3) -0.003(3)
C42 0.018(3) 0.022(4) 0.017(4) -0.004(3) 0.007(3) 0.002(3)
C43 0.013(3) 0.010(3) 0.019(3) -0.001(3) -0.001(3) 0.001(3)
C44 0.019(3) 0.020(3) 0.011(3) -0.003(3) 0.001(3) -0.001(3)
C45 0.026(4) 0.022(4) 0.015(3) -0.002(3) 0.006(3) 0.002(3)
C46 0.018(3) 0.019(3) 0.012(3) -0.001(3) 0.008(3) 0.001(3)
C47 0.017(3) 0.016(4) 0.018(4) 0.001(3) 0.001(3) -0.002(3)
C48 0.016(3) 0.020(4) 0.014(4) 0.002(3) 0.001(3) -0.002(3)
C49 0.016(3) 0.019(3) 0.009(3) -0.001(3) 0.006(3) -0.004(3)
C50 0.022(3) 0.021(4) 0.010(3) 0.006(3) 0.003(3) -0.002(3)
C51 0.018(3) 0.018(3) 0.019(4) -0.007(3) 0.003(3) -0.004(3)
C52 0.014(3) 0.030(4) 0.022(4) -0.001(3) 0.008(3) -0.000(3)
C53 0.018(3) 0.029(4) 0.021(4) -0.000(3) 0.002(3) 0.002(3)
C54 0.013(3) 0.020(4) 0.016(4) -0.003(3) 0.004(3) 0.006(3)
C55 0.032(4) 0.021(4) 0.029(4) 0.006(4) 0.004(4) -0.006(3)
C56 0.029(5) 0.034(5) 0.044(5) -0.009(4) 0.018(4) 0.006(4)
C57 0.015(4) 0.126(10) 0.040(6) 0.005(5) 0.007(4) 0.006(6)
C58 0.018(7) 0.018(7) 0.019(8) -0.002(6) -0.001(6) 0.003(6)
C59 0.032(11) 0.17(3) 0.043(12) -0.025(15) 0.016(10) 0.014(16)

loop_
_atom_type_symbol
_atom_type_description
_atom_type_scat_dispersion_real
_atom_type_scat_dispersion_imag
_atom_type_scat_source
C C 0.0033 0.0016
;
International Tables for Crystallography
(1992, Vol. C, Tables 4.2.6.8 and 6.1.1.4)
;
H H 0.0000 0.0000
;
International Tables for Crystallography
(1992, Vol. C, Table 6.1.1.4)
;
Cl Cl 0.1484 0.1585
;
International Tables for Crystallography
(1992, Vol. C, Tables 4.2.6.8 and 6.1.1.4)
;
N N 0.0061 0.0033
;
International Tables for Crystallography
(1992, Vol. C, Tables 4.2.6.8 and 6.1.1.4)
;
O O 0.0106 0.0060
;
International Tables for Crystallography
(1992, Vol. C, Tables 4.2.6.8 and 6.1.1.4)
;
P P 0.1023 0.0942
;
International Tables for Crystallography
(1992, Vol. C, Tables 4.2.6.8 and 6.1.1.4)
;
Pt Pt -1.7033 8.3905
;
International Tables for Crystallography
(1992, Vol. C, Tables 4.2.6.8 and 6.1.1.4)
;

loop_
_geom_angle_atom_site_label_1
_geom_angle_atom_site_label_2
_geom_angle_atom_site_label_3
_geom_angle
_geom_angle_publ_flag
Cl1 Pt1 P1 94.09(6) yes
Cl1 Pt1 N1 91.51(16) yes
Cl1 Pt1 C1 170.69(18) yes
P1 Pt1 N1 173.26(17) yes
P1 Pt1 C1 94.67(19) yes
N1 Pt1 C1 80.0(3) yes
Cl2 Pt2 P2 92.99(6) yes
Cl2 Pt2 N2 91.65(15) yes
Cl2 Pt2 C28 170.01(18) yes
P2 Pt2 N2 174.85(16) yes
P2 Pt2 C28 95.62(18) yes
N2 Pt2 C28 80.0(3) yes
Pt1 P1 C10 111.6(2) yes
Pt1 P1 C16 111.32(19) yes
Pt1 P1 C22 119.8(2) yes
C10 P1 C16 108.9(3) yes
C10 P1 C22 101.5(3) yes
C16 P1 C22 102.9(3) yes
Pt2 P2 C37 111.98(19) yes
Pt2 P2 C43 115.8(2) yes
Pt2 P2 C49 115.8(3) yes
C37 P2 C43 105.8(3) yes
C37 P2 C49 104.9(3) yes
C43 P2 C49 101.2(3) yes
C55 O4 C57 116.5(7) yes
Pt1 N1 C3 114.4(5) yes
Pt1 N1 C8 126.6(4) yes
C3 N1 C8 119.0(6) yes
Pt2 N2 C30 115.1(5) yes
Pt2 N2 C35 126.3(4) yes
C30 N2 C35 118.6(5) yes
Pt1 C1 C2 112.8(5) yes
Pt1 C1 C7 132.3(5) yes
C2 C1 C7 114.9(6) yes
C1 C2 C3 114.5(6) yes
C1 C2 C4 123.0(7) yes
C3 C2 C4 122.5(6) yes
N1 C3 C2 118.2(6) yes
C2 C4 C5 119.6(6) yes
C4 C5 C6 119.2(7) yes
C5 C6 C7 121.0(7) yes
C1 C7 C6 122.3(6) yes
N1 C8 C9 110.9(6) yes
O1 C9 C8 108.9(6) yes
P1 C10 C11 119.5(5) yes
P1 C10 C15 121.7(5) yes
C11 C10 C15 118.7(6) yes
C10 C11 C12 119.8(6) yes
C11 C12 C13 120.2(6) yes
C12 C13 C14 120.5(7) yes
C13 C14 C15 120.0(7) yes
C10 C15 C14 120.7(7) yes
P1 C16 C17 123.9(5) yes
P1 C16 C21 116.0(5) yes
C17 C16 C21 120.1(6) yes
C16 C17 C18 119.8(6) yes
C17 C18 C19 120.0(6) yes
C18 C19 C20 119.8(6) yes
C19 C20 C21 120.3(7) yes
C16 C21 C20 120.0(7) yes
P1 C22 C23 121.9(5) yes
P1 C22 C27 119.5(5) yes
C23 C22 C27 118.5(6) yes
C22 C23 C24 119.9(6) yes
C23 C24 C25 120.8(7) yes
C24 C25 C26 119.7(6) yes
C25 C26 C27 120.0(6) yes
C22 C27 C26 121.1(7) yes
Pt2 C28 C29 112.6(5) yes
Pt2 C28 C34 131.1(5) yes
C29 C28 C34 116.2(6) yes
C28 C29 C30 115.0(6) yes
C28 C29 C31 122.5(7) yes
C30 C29 C31 122.5(6) yes
N2 C30 C29 117.4(6) yes
C29 C31 C32 119.7(6) yes
C31 C32 C33 119.1(6) yes
C32 C33 C34 121.0(6) yes
C28 C34 C33 121.6(6) yes
N2 C35 C36 112.1(5) yes
O2 C36 C35 107.1(6) yes
P2 C37 C38 117.9(5) yes
P2 C37 C42 123.5(5) yes
C38 C37 C42 118.6(6) yes
C37 C38 C39 120.5(6) yes
C38 C39 C40 120.1(7) yes
C39 C40 C41 120.4(6) yes
C40 C41 C42 120.0(7) yes
C37 C42 C41 120.3(6) yes
P2 C43 C44 121.8(5) yes
P2 C43 C48 119.1(5) yes
C44 C43 C48 119.0(6) yes
C43 C44 C45 120.4(6) yes
C44 C45 C46 120.1(6) yes
C45 C46 C47 119.7(6) yes
C46 C47 C48 120.6(6) yes
C43 C48 C47 120.1(6) yes
P2 C49 C50 123.3(5) yes
P2 C49 C54 118.0(5) yes
C50 C49 C54 118.7(6) yes
C49 C50 C51 120.5(6) yes
C50 C51 C52 119.6(6) yes
C51 C52 C53 120.6(6) yes
C52 C53 C54 119.7(6) yes
C49 C54 C53 121.0(6) yes
O3 C55 O4 124.5(8) yes
O3 C55 C56 124.9(7) yes
O4 C55 C56 110.6(6) yes
O4 C57 C58 116.0(9) yes
O4 C57 C59 111.3(10) yes
C58 C57 C59 43.8(15) yes
C57 C58 C59 69.9(16) yes
C57 C59 C58 66.3(17) yes
C9 O1 H1 109.477 no
C36 O2 H2 109.474 no
N1 C3 H3 120.900 no
C2 C3 H3 120.908 no
C2 C4 H4 120.224 no
C5 C4 H4 120.217 no
C4 C5 H5 120.413 no
C6 C5 H5 120.411 no
C5 C6 H6 119.490 no
C7 C6 H6 119.488 no
C1 C7 H7 118.826 no
C6 C7 H7 118.830 no
N1 C8 H8A 109.458 no
N1 C8 H8B 109.457 no
C9 C8 H8A 109.453 no
C9 C8 H8B 109.443 no
H8A C8 H8B 108.036 no
O1 C9 H9A 109.906 no
O1 C9 H9B 109.904 no
C8 C9 H9A 109.930 no
C8 C9 H9B 109.922 no
H9A C9 H9B 108.299 no
C10 C11 H11 120.073 no
C12 C11 H11 120.083 no
C11 C12 H12 119.881 no
C13 C12 H12 119.869 no
C12 C13 H13 119.742 no
C14 C13 H13 119.737 no
C13 C14 H14 120.030 no
C15 C14 H14 120.003 no
C10 C15 H15 119.637 no
C14 C15 H15 119.614 no
C16 C17 H17 120.081 no
C18 C17 H17 120.075 no
C17 C18 H18 119.993 no
C19 C18 H18 119.988 no
C18 C19 H19 120.101 no
C20 C19 H19 120.106 no
C19 C20 H20 119.863 no
C21 C20 H20 119.879 no
C16 C21 H21 120.018 no
C20 C21 H21 120.018 no
C22 C23 H23 120.053 no
C24 C23 H23 120.046 no
C23 C24 H24 119.601 no
C25 C24 H24 119.605 no
C24 C25 H25 120.156 no
C26 C25 H25 120.159 no
C25 C26 H26 119.999 no
C27 C26 H26 119.994 no
C22 C27 H27 119.468 no
C26 C27 H27 119.475 no
N2 C30 H30 121.308 no
C29 C30 H30 121.317 no
C29 C31 H31 120.165 no
C32 C31 H31 120.169 no
C31 C32 H32 120.469 no
C33 C32 H32 120.470 no
C32 C33 H33 119.517 no
C34 C33 H33 119.509 no
C28 C34 H34 119.206 no
C33 C34 H34 119.206 no
N2 C35 H35A 109.192 no
N2 C35 H35B 109.177 no
C36 C35 H35A 109.179 no
C36 C35 H35B 109.178 no
H35A C35 H35B 107.896 no
O2 C36 H36A 110.291 no
O2 C36 H36B 110.291 no
C35 C36 H36A 110.303 no
C35 C36 H36B 110.289 no
H36A C36 H36B 108.547 no
C37 C38 H38 119.757 no
C39 C38 H38 119.741 no
C38 C39 H39 119.952 no
C40 C39 H39 119.964 no
C39 C40 H40 119.791 no
C41 C40 H40 119.793 no
C40 C41 H41 120.011 no
C42 C41 H41 120.003 no
C37 C42 H42 119.847 no
C41 C42 H42 119.855 no
C43 C44 H44 119.794 no
C45 C44 H44 119.782 no
C44 C45 H45 119.927 no
C46 C45 H45 119.956 no
C45 C46 H46 120.177 no
C47 C46 H46 120.163 no
C46 C47 H47 119.701 no
C48 C47 H47 119.678 no
C43 C48 H48 119.944 no
C47 C48 H48 119.942 no
C49 C50 H50 119.768 no
C51 C50 H50 119.777 no
C50 C51 H51 120.205 no
C52 C51 H51 120.211 no
C51 C52 H52 119.698 no
C53 C52 H52 119.702 no
C52 C53 H53 120.150 no
C54 C53 H53 120.154 no
C49 C54 H54 119.518 no
C53 C54 H54 119.519 no
C55 C56 H56A 109.468 no
C55 C56 H56B 109.472 no
C55 C56 H56C 109.480 no
H56A C56 H56B 109.468 no
H56A C56 H56C 109.466 no
H56B C56 H56C 109.474 no

loop_
_geom_bond_atom_site_label_1
_geom_bond_atom_site_label_2
_geom_bond_distance
_geom_bond_publ_flag
Pt1 Cl1 2.3738(17) yes
Pt1 P1 2.2476(16) yes
Pt1 N1 2.084(5) yes
Pt1 C1 2.019(7) yes
Pt2 Cl2 2.3801(17) yes
Pt2 P2 2.2400(16) yes
Pt2 N2 2.091(5) yes
Pt2 C28 2.023(6) yes
P1 C10 1.837(7) yes
P1 C16 1.830(6) yes
P1 C22 1.833(6) yes
P2 C37 1.826(6) yes
P2 C43 1.840(7) yes
P2 C49 1.817(6) yes
O1 C9 1.415(9) yes
O2 C36 1.454(8) yes
O3 C55 1.191(9) yes
O4 C55 1.338(10) yes
O4 C57 1.445(11) yes
N1 C3 1.280(9) yes
N1 C8 1.481(9) yes
N2 C30 1.264(8) yes
N2 C35 1.488(9) yes
C1 C2 1.428(9) yes
C1 C7 1.392(10) yes
C2 C3 1.433(10) yes
C2 C4 1.399(10) yes
C4 C5 1.385(11) yes
C5 C6 1.376(10) yes
C6 C7 1.405(9) yes
C8 C9 1.516(11) yes
C10 C11 1.390(9) yes
C10 C15 1.406(9) yes
C11 C12 1.413(10) yes
C12 C13 1.361(9) yes
C13 C14 1.388(10) yes
C14 C15 1.379(11) yes
C16 C17 1.387(9) yes
C16 C21 1.396(9) yes
C17 C18 1.394(9) yes
C18 C19 1.401(10) yes
C19 C20 1.383(10) yes
C20 C21 1.391(9) yes
C22 C23 1.394(9) yes
C22 C27 1.394(9) yes
C23 C24 1.400(9) yes
C24 C25 1.373(9) yes
C25 C26 1.383(10) yes
C26 C27 1.387(10) yes
C28 C29 1.418(9) yes
C28 C34 1.385(9) yes
C29 C30 1.459(10) yes
C29 C31 1.397(10) yes
C31 C32 1.391(10) yes
C32 C33 1.378(9) yes
C33 C34 1.413(9) yes
C35 C36 1.513(11) yes
C37 C38 1.402(9) yes
C37 C42 1.395(9) yes
C38 C39 1.381(10) yes
C39 C40 1.386(10) yes
C40 C41 1.371(10) yes
C41 C42 1.398(9) yes
C43 C44 1.377(9) yes
C43 C48 1.405(8) yes
C44 C45 1.402(9) yes
C45 C46 1.384(9) yes
C46 C47 1.378(9) yes
C47 C48 1.387(10) yes
C49 C50 1.384(9) yes
C49 C54 1.409(9) yes
C50 C51 1.399(9) yes
C51 C52 1.386(9) yes
C52 C53 1.382(10) yes
C53 C54 1.376(9) yes
C55 C56 1.511(11) yes
C57 C58 1.385(19) yes
C57 C59 1.42(3) yes
C58 C59 1.05(4) yes
O1 H1 0.840 no
O2 H2 0.840 no
C3 H3 0.950 no
C4 H4 0.950 no
C5 H5 0.950 no
C6 H6 0.950 no
C7 H7 0.950 no
C8 H8A 0.990 no
C8 H8B 0.990 no
C9 H9A 0.990 no
C9 H9B 0.990 no
C11 H11 0.950 no
C12 H12 0.950 no
C13 H13 0.950 no
C14 H14 0.950 no
C15 H15 0.950 no
C17 H17 0.950 no
C18 H18 0.950 no
C19 H19 0.950 no
C20 H20 0.950 no
C21 H21 0.950 no
C23 H23 0.950 no
C24 H24 0.950 no
C25 H25 0.950 no
C26 H26 0.950 no
C27 H27 0.950 no
C30 H30 0.950 no
C31 H31 0.950 no
C32 H32 0.950 no
C33 H33 0.950 no
C34 H34 0.950 no
C35 H35A 0.990 no
C35 H35B 0.990 no
C36 H36A 0.990 no
C36 H36B 0.990 no
C38 H38 0.950 no
C39 H39 0.950 no
C40 H40 0.950 no
C41 H41 0.950 no
C42 H42 0.950 no
C44 H44 0.950 no
C45 H45 0.950 no
C46 H46 0.950 no
C47 H47 0.950 no
C48 H48 0.950 no
C50 H50 0.950 no
C51 H51 0.950 no
C52 H52 0.950 no
C53 H53 0.950 no
C54 H54 0.950 no
C56 H56A 0.980 no
C56 H56B 0.980 no
C56 H56C 0.980 no

loop_
_geom_contact_atom_site_label_1
_geom_contact_atom_site_label_2
_geom_contact_distance
_geom_contact_publ_flag
_geom_contact_site_symmetry_2
Pt1 C11 3.473(7) no .
Pt1 C21 3.521(7) no .
Pt2 C38 3.501(7) no .
Cl1 C8 3.259(7) no .
Cl1 C9 3.484(7) no .
Cl1 C22 3.419(7) no .
Cl1 C27 3.194(7) no .
Cl2 C35 3.269(7) no .
Cl2 C36 3.475(7) no .
Cl2 C49 3.242(7) no .
Cl2 C54 3.213(7) no .
P1 C7 3.367(6) no .
P2 C34 3.373(6) no .
O1 N1 2.888(8) no .
O1 C3 3.158(9) no .
O2 N2 2.939(8) no .
O2 C30 3.204(9) no .
O3 C57 2.675(13) no .
O3 C58 3.413(17) no .
C1 C5 2.860(10) no .
C1 C11 3.457(9) no .
C1 C16 3.509(9) no .
C2 C6 2.747(10) no .
C3 C9 3.268(11) no .
C4 C7 2.776(9) no .
C7 C11 3.416(9) no .
C7 C16 3.200(9) no .
C7 C21 3.530(10) no .
C10 C13 2.791(9) no .
C10 C17 3.289(9) no .
C10 C27 3.372(10) no .
C11 C14 2.777(9) no .
C12 C15 2.767(10) no .
C15 C17 3.485(9) no .
C15 C22 3.142(10) no .
C15 C27 3.587(11) no .
C16 C19 2.785(9) no .
C16 C23 3.039(9) no .
C17 C20 2.786(10) no .
C17 C23 3.544(9) no .
C18 C21 2.780(10) no .
C22 C25 2.798(9) no .
C23 C26 2.775(9) no .
C24 C27 2.757(10) no .
C28 C32 2.848(9) no .
C28 C37 3.581(9) no .
C28 C38 3.587(9) no .
C28 C44 3.531(8) no .
C29 C33 2.752(10) no .
C30 C36 3.289(11) no .
C31 C34 2.781(9) no .
C34 C37 3.272(9) no .
C34 C38 3.430(10) no .
C34 C44 3.314(8) no .
C37 C40 2.788(9) no .
C37 C48 3.573(9) no .
C37 C50 3.120(8) no .
C38 C41 2.773(10) no .
C39 C42 2.772(10) no .
C42 C43 3.210(9) no .
C42 C48 3.423(9) no .
C43 C46 2.794(9) no .
C43 C54 3.258(9) no .
C44 C47 2.769(8) no .
C45 C48 2.769(10) no .
C48 C49 3.041(10) no .
C48 C54 3.320(10) no .
C49 C52 2.785(8) no .
C50 C53 2.781(9) no .
C51 C54 2.769(9) no .
C55 C58 3.232(18) no .
C55 C59 3.52(3) no .
Cl1 O2 3.337(6) no .
Cl1 C18 3.502(7) no 3_455
Cl1 C19 3.565(7) no 3_455
Cl2 O1 3.334(6) no .
Cl2 C56 3.576(8) no 4_565
O1 Cl2 3.334(6) no .
O1 C40 3.591(9) no 3_545
O1 C50 3.248(9) no .
O1 C51 3.409(8) no .
O2 Cl1 3.337(6) no .
O3 C14 3.503(9) no 3_455
O3 C33 3.443(9) no 2_574
O3 C51 3.531(8) no 2_474
O3 C52 3.191(9) no 2_474
O4 C26 3.322(8) no .
C2 C24 3.558(10) no 3_555
C3 C24 3.296(10) no 3_555
C4 C31 3.494(9) no 1_655
C5 C59 3.44(3) no 1_655
C6 C59 3.15(3) no 1_655
C14 O3 3.503(9) no 3_545
C18 Cl1 3.502(7) no 3_545
C19 Cl1 3.565(7) no 3_545
C24 C2 3.558(10) no 3_445
C24 C3 3.296(10) no 3_445
C25 C53 3.545(10) no 4_464
C26 O4 3.322(8) no .
C26 C53 3.566(10) no 4_464
C30 C51 3.436(9) no 3_445
C31 C4 3.494(9) no 1_455
C33 O3 3.443(9) no 2_575
C40 O1 3.591(9) no 3_455
C42 C56 3.566(11) no 2_575
C44 C57 3.528(14) no 4_565
C50 O1 3.248(9) no .
C51 O1 3.409(8) no .
C51 O3 3.531(8) no 2_675
C51 C30 3.436(9) no 3_555
C52 O3 3.191(9) no 2_675
C53 C25 3.545(10) no 4_565
C53 C26 3.566(10) no 4_565
C56 Cl2 3.576(8) no 4_464
C56 C42 3.566(11) no 2_574
C57 C44 3.528(14) no 4_464
C59 C5 3.44(3) no 1_455
C59 C6 3.15(3) no 1_455
Pt1 H7 3.2777 no .
Pt1 H8A 3.2410 no .
Pt1 H9B 3.5003 no .
Pt1 H11 2.8979 no .
Pt1 H21 3.0260 no .
Pt2 H34 3.2552 no .
Pt2 H35B 3.2440 no .
Pt2 H36A 3.5111 no .
Pt2 H38 2.9821 no .
Pt2 H44 3.1700 no .
Cl1 H8A 2.7972 no .
Cl1 H9B 2.8497 no .
Cl1 H27 2.8500 no .
Cl2 H35B 2.8190 no .
Cl2 H36A 2.8570 no .
Cl2 H54 3.1496 no .
P1 H7 2.8523 no .
P1 H11 2.8788 no .
P1 H15 2.9349 no .
P1 H17 2.9674 no .
P1 H21 2.7966 no .
P1 H23 2.9316 no .
P1 H27 2.8696 no .
P2 H34 2.8543 no .
P2 H38 2.8403 no .
P2 H42 2.9597 no .
P2 H44 2.9149 no .
P2 H48 2.8833 no .
P2 H50 2.9377 no .
P2 H54 2.8388 no .
O1 H3 3.0040 no .
O1 H8A 3.2342 no .
O1 H8B 2.5704 no .
O2 H30 3.0207 no .
O2 H35A 2.5289 no .
O2 H35B 3.2421 no .
O3 H56A 2.6933 no .
O3 H56B 2.6908 no .
O3 H56C 3.1552 no .
O4 H56A 2.9843 no .
O4 H56B 2.9850 no .
O4 H56C 2.3318 no .
N1 H9A 3.3205 no .
N1 H9B 2.6529 no .
N2 H36A 2.6537 no .
N2 H36B 3.3379 no .
C1 H3 3.2842 no .
C1 H4 3.3348 no .
C1 H6 3.2964 no .
C1 H11 2.7391 no .
C1 H21 3.4529 no .
C2 H5 3.2678 no .
C2 H7 3.2457 no .
C3 H4 2.6747 no .
C3 H8A 3.1084 no .
C3 H8B 2.4715 no .
C4 H3 2.6969 no .
C4 H6 3.2392 no .
C5 H7 3.2661 no .
C6 H4 3.2421 no .
C7 H5 3.2801 no .
C7 H11 2.9467 no .
C8 H1 3.1196 no .
C8 H3 2.5310 no .
C9 H3 3.3452 no .
C10 H7 3.0081 no .
C10 H12 3.2812 no .
C10 H14 3.2772 no .
C10 H17 2.8727 no .
C10 H27 3.2210 no .
C11 H7 3.0722 no .
C11 H13 3.2644 no .
C11 H15 3.2628 no .
C12 H14 3.2407 no .
C13 H11 3.2589 no .
C13 H15 3.2511 no .
C14 H12 3.2438 no .
C15 H11 3.2679 no .
C15 H13 3.2507 no .
C15 H17 2.7711 no .
C16 H7 2.4992 no .
C16 H15 3.4705 no .
C16 H18 3.2636 no .
C16 H20 3.2697 no .
C16 H23 2.5446 no .
C17 H7 2.8137 no .
C17 H15 3.2403 no .
C17 H19 3.2781 no .
C17 H21 3.2675 no .
C17 H23 2.8964 no .
C18 H7 3.5918 no .
C18 H20 3.2670 no .
C19 H17 3.2787 no .
C19 H21 3.2617 no .
C20 H18 3.2654 no .
C21 H7 3.1173 no .
C21 H17 3.2690 no .
C21 H19 3.2633 no .
C21 H23 3.0531 no .
C22 H15 2.7916 no .
C22 H24 3.2731 no .
C22 H26 3.2757 no .
C23 H15 3.1216 no .
C23 H25 3.2693 no .
C23 H27 3.2548 no .
C24 H26 3.2415 no .
C25 H23 3.2648 no .
C25 H27 3.2530 no .
C26 H24 3.2404 no .
C27 H15 3.3606 no .
C27 H23 3.2585 no .
C27 H25 3.2580 no .
C28 H30 3.3025 no .
C28 H31 3.3202 no .
C28 H33 3.2895 no .
C28 H38 3.3152 no .
C28 H44 2.7710 no .
C29 H32 3.2725 no .
C29 H34 3.2470 no .
C30 H31 2.6899 no .
C30 H35A 2.4547 no .
C30 H35B 3.0865 no .
C31 H30 2.7282 no .
C31 H33 3.2453 no .
C32 H34 3.2761 no .
C33 H31 3.2475 no .
C34 H32 3.2890 no .
C34 H38 3.5160 no .
C34 H44 2.7237 no .
C35 H2 3.1241 no .
C35 H30 2.5197 no .
C36 H30 3.3651 no .
C37 H34 2.5550 no .
C37 H39 3.2736 no .
C37 H41 3.2784 no .
C37 H48 3.4783 no .
C37 H50 2.6513 no .
C38 H34 2.9958 no .
C38 H40 3.2525 no .
C38 H42 3.2663 no .
C38 H50 3.1392 no .
C39 H41 3.2502 no .
C40 H38 3.2532 no .
C40 H42 3.2528 no .
C41 H39 3.2476 no .
C42 H34 3.0087 no .
C42 H38 3.2653 no .
C42 H40 3.2567 no .
C42 H48 3.2766 no .
C42 H50 3.1248 no .
C43 H34 3.0151 no .
C43 H42 2.8158 no .
C43 H45 3.2655 no .
C43 H47 3.2755 no .
C43 H54 3.0202 no .
C44 H34 2.9049 no .
C44 H46 3.2733 no .
C44 H48 3.2552 no .
C45 H47 3.2444 no .
C46 H44 3.2679 no .
C46 H48 3.2566 no .
C47 H45 3.2452 no .
C48 H42 2.7066 no .
C48 H44 3.2582 no .
C48 H46 3.2594 no .
C48 H54 3.2567 no .
C49 H42 3.5931 no .
C49 H48 2.6213 no .
C49 H51 3.2721 no .
C49 H53 3.2810 no .
C50 H48 3.1888 no .
C50 H52 3.2648 no .
C50 H54 3.2593 no .
C51 H53 3.2613 no .
C52 H50 3.2636 no .
C52 H54 3.2407 no .
C53 H51 3.2609 no .
C54 H48 2.9946 no .
C54 H50 3.2644 no .
C54 H52 3.2408 no .
H1 H8B 3.3475 no .
H1 H9A 2.2105 no .
H1 H9B 2.2061 no .
H2 H35A 3.3105 no .
H2 H36A 2.2525 no .
H2 H36B 2.2509 no .
H3 H4 2.5424 no .
H3 H8A 3.3606 no .
H3 H8B 2.2644 no .
H4 H5 2.3444 no .
H5 H6 2.3254 no .
H6 H7 2.3312 no .
H7 H11 2.8623 no .
H7 H17 3.0347 no .
H7 H21 3.4814 no .
H8A H9A 2.3453 no .
H8A H9B 2.3978 no .
H8B H9A 2.3926 no .
H8B H9B 2.8702 no .
H11 H12 2.3627 no .
H12 H13 2.3052 no .
H13 H14 2.3344 no .
H14 H15 2.3231 no .
H15 H17 2.5414 no .
H15 H23 3.3026 no .
H17 H18 2.3451 no .
H17 H23 3.1451 no .
H18 H19 2.3520 no .
H19 H20 2.3331 no .
H20 H21 2.3392 no .
H21 H23 3.3991 no .
H23 H24 2.3452 no .
H24 H25 2.3202 no .
H25 H26 2.3355 no .
H26 H27 2.3298 no .
H30 H31 2.5705 no .
H30 H35A 2.2444 no .
H30 H35B 3.3385 no .
H31 H32 2.3501 no .
H32 H33 2.3284 no .
H33 H34 2.3447 no .
H34 H38 3.3008 no .
H34 H42 3.3432 no .
H34 H44 2.5747 no .
H35A H36A 2.8672 no .
H35A H36B 2.4094 no .
H35B H36A 2.4221 no .
H35B H36B 2.3251 no .
H38 H39 2.3267 no .
H38 H50 3.3885 no .
H39 H40 2.3329 no .
H40 H41 2.3184 no .
H41 H42 2.3464 no .
H42 H48 2.5615 no .
H42 H50 3.3476 no .
H44 H45 2.3480 no .
H45 H46 2.3354 no .
H46 H47 2.3258 no .
H47 H48 2.3318 no .
H48 H50 3.5087 no .
H48 H54 3.1961 no .
H50 H51 2.3488 no .
H51 H52 2.3354 no .
H52 H53 2.3297 no .
H53 H54 2.3214 no .
Pt1 H47 3.1574 no 2_574
Cl1 H2 2.7920 no .
Cl1 H18 3.1786 no 3_455
Cl1 H19 3.2917 no 3_455
Cl1 H36A 3.0475 no .
Cl1 H46 3.0773 no 2_574
Cl1 H47 3.1300 no 2_574
Cl2 H1 2.7409 no .
Cl2 H9B 3.0538 no .
Cl2 H41 3.5036 no 3_545
Cl2 H56B 2.8128 no 4_565
O1 H30 2.9721 no 3_555
O1 H35A 2.8427 no 3_555
O1 H40 2.7550 no 3_545
O1 H41 3.5515 no 3_545
O1 H50 3.3216 no .
O1 H51 3.5988 no .
O2 H3 2.8338 no 3_445
O2 H8B 2.8433 no 3_445
O2 H19 2.8430 no 3_455
O3 H14 2.7596 no 3_455
O3 H15 3.5514 no 3_455
O3 H33 2.6297 no 2_574
O3 H35B 2.7857 no 4_464
O3 H51 3.0966 no 2_474
O3 H52 2.3891 no 2_474
O4 H26 2.4404 no .
O4 H54 2.7722 no 4_464
N1 H24 3.0411 no 3_555
N1 H40 3.2900 no 3_545
N2 H19 3.4175 no 3_455
N2 H51 2.7759 no 3_445
C1 H24 3.1687 no 3_555
C1 H39 2.9103 no 3_545
C2 H23 3.3613 no 3_555
C2 H24 2.8703 no 3_555
C2 H39 3.0665 no 3_545
C2 H40 3.1756 no 3_545
C3 H23 3.5513 no 3_555
C3 H24 2.7812 no 3_555
C3 H40 3.0058 no 3_545
C4 H23 3.0512 no 3_555
C4 H24 3.5393 no 3_555
C4 H31 3.0499 no 1_655
C4 H32 3.5537 no 1_655
C4 H39 3.3629 no 3_545
C5 H31 3.2116 no 1_655
C5 H39 3.4514 no 3_545
C6 H8A 3.1551 no 3_545
C6 H39 3.3002 no 3_545
C6 H46 3.4284 no 4_564
C7 H39 3.0186 no 3_545
C7 H45 3.5859 no 4_564
C7 H46 3.5107 no 4_564
C8 H6 3.3259 no 3_455
C8 H30 3.4425 no 3_555
C9 H30 3.2371 no 3_555
C9 H38 3.2118 no .
C10 H45 2.9708 no 4_564
C10 H47 3.4573 no 2_574
C11 H45 2.8926 no 4_564
C11 H47 3.1187 no 2_574
C11 H48 3.0215 no 2_574
C12 H44 3.3273 no 4_564
C12 H45 2.9010 no 4_564
C12 H48 2.7770 no 2_574
C13 H42 3.2664 no 2_574
C13 H44 2.9540 no 4_564
C13 H45 2.9857 no 4_564
C13 H48 3.4326 no 2_574
C13 H50 3.5138 no 2_574
C14 H42 3.4841 no 2_574
C14 H44 3.5612 no 4_564
C14 H45 3.0549 no 4_564
C14 H52 3.1146 no 4_464
C15 H45 3.0545 no 4_564
C15 H52 3.2282 no 4_464
C15 H53 3.3088 no 4_464
C17 H45 3.5504 no 4_564
C17 H46 3.2140 no 4_564
C18 H5 3.3268 no 3_445
C18 H26 3.4848 no 3_545
C18 H46 3.2521 no 4_564
C19 H4 3.3713 no 3_445
C19 H5 3.0370 no 3_445
C20 H4 3.0774 no 3_445
C20 H38 3.3465 no 3_545
C20 H39 3.3195 no 3_545
C21 H4 3.4048 no 3_445
C21 H36B 3.0560 no .
C21 H39 3.1355 no 3_545
C22 H2 2.8573 no .
C22 H53 3.5908 no 4_464
C23 H2 2.9875 no .
C23 H3 3.5481 no 3_445
C24 H2 3.3481 no .
C24 H3 3.3819 no 3_445
C24 H53 3.5556 no 4_464
C25 H2 3.5431 no .
C25 H53 3.1311 no 4_464
C25 H54 3.3959 no 4_464
C26 H2 3.4275 no .
C26 H18 2.9569 no 3_455
C26 H53 2.8813 no 4_464
C26 H54 3.3956 no 4_464
C26 H56C 3.0142 no .
C27 H2 3.1089 no .
C27 H18 3.2460 no 3_455
C27 H47 3.4926 no 2_574
C27 H53 3.1086 no 4_464
C27 H56C 3.3484 no .
C28 H13 3.1975 no 4_465
C28 H20 2.8759 no 3_455
C29 H13 3.0780 no 4_465
C29 H19 3.3910 no 3_455
C29 H20 2.9943 no 3_455
C29 H50 3.3621 no 3_445
C29 H51 3.2943 no 3_445
C30 H19 3.1780 no 3_455
C30 H50 3.2464 no 3_445
C30 H51 2.7084 no 3_445
C31 H4 3.0342 no 1_455
C31 H13 3.0238 no 4_465
C31 H20 3.2457 no 3_455
C31 H50 3.2567 no 3_445
C32 H4 3.1359 no 1_455
C32 H13 3.0657 no 4_465
C32 H14 3.2606 no 4_465
C32 H20 3.3471 no 3_455
C32 H35B 3.5493 no 3_455
C33 H13 3.1571 no 4_465
C33 H14 2.9990 no 4_465
C33 H20 3.1915 no 3_455
C33 H35B 3.0142 no 3_455
C33 H36B 3.5134 no 3_455
C33 H56A 3.5229 no 2_575
C34 H13 3.2078 no 4_465
C34 H20 2.9616 no 3_455
C34 H56A 3.2300 no 2_575
C34 H56B 3.5601 no 2_575
C35 H3 3.4975 no 3_445
C35 H32 3.5921 no 3_545
C35 H33 3.0416 no 3_545
C35 H51 3.1718 no 3_445
C36 H3 3.2604 no 3_445
C36 H21 3.1489 no .
C38 H9A 2.9977 no .
C38 H20 3.2351 no 3_455
C38 H31 3.4508 no 3_555
C39 H20 3.4151 no 3_455
C39 H21 3.4112 no 3_455
C39 H31 3.0907 no 3_555
C40 H31 3.1780 no 3_555
C40 H32 2.9508 no 3_555
C41 H31 3.5567 no 3_555
C41 H32 3.0632 no 3_555
C41 H56B 3.0342 no 2_575
C42 H13 3.5842 no 2_575
C42 H56A 3.4891 no 2_575
C42 H56B 3.0128 no 2_575
C43 H56A 3.2012 no 2_575
C44 H56A 2.8180 no 2_575
C45 H7 3.4804 no 4_465
C45 H17 3.4888 no 4_465
C45 H56A 2.9011 no 2_575
C46 H6 3.1739 no 4_465
C46 H7 3.4723 no 4_465
C46 H17 3.5492 no 4_465
C46 H27 3.2602 no 2_575
C46 H56A 3.3846 no 2_575
C47 H25 3.1907 no 4_565
C47 H27 2.9468 no 2_575
C48 H25 3.3264 no 4_565
C49 H1 2.9478 no .
C49 H12 3.5403 no 2_575
C50 H1 2.6346 no .
C50 H9A 3.5247 no .
C50 H12 3.0194 no 2_575
C50 H13 3.3026 no 2_575
C50 H30 3.4639 no 3_555
C51 H1 2.9222 no .
C51 H12 2.8539 no 2_575
C51 H13 3.5540 no 2_575
C51 H30 3.4004 no 3_555
C51 H35A 3.4844 no 3_555
C52 H1 3.4230 no .
C52 H12 3.2746 no 2_575
C52 H14 3.2659 no 4_565
C52 H15 3.3464 no 4_565
C52 H41 3.3526 no 3_545
C53 H15 3.4260 no 4_565
C53 H41 3.1835 no 3_545
C53 H56C 3.4546 no 4_565
C54 H1 3.4677 no .
C54 H25 3.5281 no 4_565
C54 H56C 3.4877 no 4_565
C55 H14 3.4418 no 3_455
C55 H26 3.3413 no .
C55 H33 3.3036 no 2_574
C55 H35B 3.6000 no 4_464
C55 H52 3.3581 no 2_474
C55 H54 3.2248 no 4_464
C56 H26 3.2409 no .
C56 H33 3.3464 no 2_574
C56 H34 3.1480 no 2_574
C56 H42 3.3037 no 2_574
C56 H54 3.2955 no 4_464
C57 H12 3.4447 no 1_455
C57 H26 3.4153 no .
C57 H44 3.4398 no 4_464
C57 H52 3.4233 no 2_474
C57 H54 3.5313 no 4_464
C58 H12 3.3168 no 1_455
C58 H15 3.3397 no 3_455
C58 H17 3.3569 no 3_455
C58 H23 3.2764 no 3_455
C58 H52 3.3797 no 2_474
C59 H6 3.1287 no 1_455
C59 H26 3.3638 no .
H1 Cl2 2.7409 no .
H1 C49 2.9478 no .
H1 C50 2.6346 no .
H1 C51 2.9222 no .
H1 C52 3.4230 no .
H1 C54 3.4677 no .
H1 H30 3.2945 no 3_555
H1 H35A 3.2772 no 3_555
H1 H40 2.9388 no 3_545
H1 H41 3.2213 no 3_545
H1 H50 2.8645 no .
H1 H51 3.3147 no .
H2 Cl1 2.7920 no .
H2 C22 2.8573 no .
H2 C23 2.9875 no .
H2 C24 3.3481 no .
H2 C25 3.5431 no .
H2 C26 3.4275 no .
H2 C27 3.1089 no .
H2 H3 3.1301 no 3_445
H2 H8B 3.2894 no 3_445
H2 H18 3.4592 no 3_455
H2 H19 2.9863 no 3_455
H2 H21 3.5424 no .
H2 H23 3.3836 no .
H2 H27 3.5837 no .
H3 O2 2.8338 no 3_555
H3 C23 3.5481 no 3_555
H3 C24 3.3819 no 3_555
H3 C35 3.4975 no 3_555
H3 C36 3.2604 no 3_555
H3 H2 3.1301 no 3_555
H3 H23 3.3978 no 3_555
H3 H24 3.1193 no 3_555
H3 H32 3.2881 no 1_655
H3 H35A 2.8248 no 3_555
H3 H36B 3.0029 no 3_555
H3 H40 3.2363 no 3_545
H4 C19 3.3713 no 3_555
H4 C20 3.0774 no 3_555
H4 C21 3.4048 no 3_555
H4 C31 3.0342 no 1_655
H4 C32 3.1359 no 1_655
H4 H20 3.2026 no 3_555
H4 H23 2.8715 no 3_555
H4 H31 2.8475 no 1_655
H4 H32 3.0357 no 1_655
H4 H36B 3.4258 no 3_555
H5 C18 3.3268 no 3_555
H5 C19 3.0370 no 3_555
H5 H8A 3.3540 no 3_545
H5 H8B 3.1704 no 3_545
H5 H18 3.4005 no 3_555
H5 H19 2.9135 no 3_555
H5 H30 3.4156 no 1_655
H5 H31 3.1016 no 1_655
H6 C8 3.3259 no 3_545
H6 C46 3.1739 no 4_564
H6 C59 3.1287 no 1_655
H6 H8A 2.4579 no 3_545
H6 H8B 3.4000 no 3_545
H6 H46 2.7419 no 4_564
H7 C45 3.4804 no 4_564
H7 C46 3.4723 no 4_564
H7 H39 3.4609 no 3_545
H7 H45 2.9175 no 4_564
H7 H46 2.9015 no 4_564
H8A C6 3.1551 no 3_455
H8A H5 3.3540 no 3_455
H8A H6 2.4579 no 3_455
H8A H46 3.5124 no 2_574
H8B O2 2.8433 no 3_555
H8B H2 3.2894 no 3_555
H8B H5 3.1704 no 3_455
H8B H6 3.4000 no 3_455
H8B H30 2.7648 no 3_555
H8B H35A 3.1570 no 3_555
H9A C38 2.9977 no .
H9A C50 3.5247 no .
H9A H30 2.9056 no 3_555
H9A H31 3.4345 no 3_555
H9A H38 2.4757 no .
H9A H39 3.5871 no .
H9A H50 3.1012 no .
H9B Cl2 3.0538 no .
H9B H36A 2.9788 no .
H9B H38 3.0808 no .
H9B H40 3.5471 no 3_545
H11 H24 2.8450 no 3_555
H11 H45 3.4033 no 4_564
H11 H47 2.8831 no 2_574
H11 H48 3.1324 no 2_574
H12 C49 3.5403 no 2_574
H12 C50 3.0194 no 2_574
H12 C51 2.8539 no 2_574
H12 C52 3.2746 no 2_574
H12 C57 3.4447 no 1_655
H12 C58 3.3168 no 1_655
H12 H44 3.4403 no 4_564
H12 H45 3.4127 no 4_564
H12 H48 2.7293 no 2_574
H12 H50 3.3144 no 2_574
H12 H51 3.0436 no 2_574
H13 C28 3.1975 no 4_564
H13 C29 3.0780 no 4_564
H13 C31 3.0238 no 4_564
H13 C32 3.0657 no 4_564
H13 C33 3.1571 no 4_564
H13 C34 3.2078 no 4_564
H13 C42 3.5842 no 2_574
H13 C50 3.3026 no 2_574
H13 C51 3.5540 no 2_574
H13 H31 3.5050 no 4_564
H13 H32 3.5611 no 4_564
H13 H42 3.3640 no 2_574
H13 H44 2.8074 no 4_564
H13 H45 3.5374 no 4_564
H13 H50 2.9057 no 2_574
H13 H51 3.3575 no 2_574
H14 O3 2.7596 no 3_545
H14 C32 3.2606 no 4_564
H14 C33 2.9990 no 4_564
H14 C52 3.2659 no 4_464
H14 C55 3.4418 no 3_545
H14 H32 3.3307 no 4_564
H14 H33 2.8969 no 4_564
H14 H41 3.2530 no 2_574
H14 H52 2.4691 no 4_464
H14 H53 3.5209 no 4_464
H14 H56A 3.5127 no 3_545
H15 O3 3.5514 no 3_545
H15 C52 3.3464 no 4_464
H15 C53 3.4260 no 4_464
H15 C58 3.3397 no 3_545
H15 H52 2.6933 no 4_464
H15 H53 2.8556 no 4_464
H17 C45 3.4888 no 4_564
H17 C46 3.5492 no 4_564
H17 C58 3.3569 no 3_545
H17 H45 2.9441 no 4_564
H17 H46 3.0688 no 4_564
H18 Cl1 3.1786 no 3_545
H18 C26 2.9569 no 3_545
H18 C27 3.2460 no 3_545
H18 H2 3.4592 no 3_545
H18 H5 3.4005 no 3_445
H18 H26 2.5848 no 3_545
H18 H27 3.1342 no 3_545
H18 H46 3.1172 no 4_564
H19 Cl1 3.2917 no 3_545
H19 O2 2.8430 no 3_545
H19 N2 3.4175 no 3_545
H19 C29 3.3910 no 3_545
H19 C30 3.1780 no 3_545
H19 H2 2.9863 no 3_545
H19 H5 2.9135 no 3_445
H19 H30 3.3876 no 3_545
H19 H36A 3.5420 no 3_545
H20 C28 2.8759 no 3_545
H20 C29 2.9943 no 3_545
H20 C31 3.2457 no 3_545
H20 C32 3.3471 no 3_545
H20 C33 3.1915 no 3_545
H20 C34 2.9616 no 3_545
H20 C38 3.2351 no 3_545
H20 C39 3.4151 no 3_545
H20 H4 3.2026 no 3_445
H20 H34 3.4316 no 3_545
H20 H36B 3.4904 no .
H20 H38 2.8932 no 3_545
H20 H39 3.2443 no 3_545
H21 C36 3.1489 no .
H21 C39 3.4112 no 3_545
H21 H2 3.5424 no .
H21 H36A 3.0946 no .
H21 H36B 2.4011 no .
H21 H39 2.9000 no 3_545
H23 C2 3.3613 no 3_445
H23 C3 3.5513 no 3_445
H23 C4 3.0512 no 3_445
H23 C58 3.2764 no 3_545
H23 H2 3.3836 no .
H23 H3 3.3978 no 3_445
H23 H4 2.8715 no 3_445
H24 N1 3.0411 no 3_445
H24 C1 3.1687 no 3_445
H24 C2 2.8703 no 3_445
H24 C3 2.7812 no 3_445
H24 C4 3.5393 no 3_445
H24 H3 3.1193 no 3_445
H24 H11 2.8450 no 3_445
H25 C47 3.1907 no 4_464
H25 C48 3.3264 no 4_464
H25 C54 3.5281 no 4_464
H25 H47 3.1870 no 4_464
H25 H48 3.4182 no 4_464
H25 H53 3.5191 no 4_464
H25 H54 3.1460 no 4_464
H26 O4 2.4404 no .
H26 C18 3.4848 no 3_455
H26 C55 3.3413 no .
H26 C56 3.2409 no .
H26 C57 3.4153 no .
H26 C59 3.3638 no .
H26 H18 2.5848 no 3_455
H26 H53 3.1421 no 4_464
H26 H54 3.1480 no 4_464
H26 H56C 2.4446 no .
H27 C46 3.2602 no 2_574
H27 C47 2.9468 no 2_574
H27 H2 3.5837 no .
H27 H18 3.1342 no 3_455
H27 H46 3.1525 no 2_574
H27 H47 2.5869 no 2_574
H27 H53 3.4587 no 4_464
H27 H56C 3.0659 no .
H30 O1 2.9721 no 3_445
H30 C8 3.4425 no 3_445
H30 C9 3.2371 no 3_445
H30 C50 3.4639 no 3_445
H30 C51 3.4004 no 3_445
H30 H1 3.2945 no 3_445
H30 H5 3.4156 no 1_455
H30 H8B 2.7648 no 3_445
H30 H9A 2.9056 no 3_445
H30 H19 3.3876 no 3_455
H30 H50 2.9827 no 3_445
H30 H51 2.8726 no 3_445
H31 C4 3.0499 no 1_455
H31 C5 3.2116 no 1_455
H31 C38 3.4508 no 3_445
H31 C39 3.0907 no 3_445
H31 C40 3.1780 no 3_445
H31 C41 3.5567 no 3_445
H31 H4 2.8475 no 1_455
H31 H5 3.1016 no 1_455
H31 H9A 3.4345 no 3_445
H31 H13 3.5050 no 4_465
H31 H39 3.3300 no 3_445
H31 H40 3.4982 no 3_445
H31 H50 2.9768 no 3_445
H32 C4 3.5537 no 1_455
H32 C35 3.5921 no 3_455
H32 C40 2.9508 no 3_445
H32 C41 3.0632 no 3_445
H32 H3 3.2881 no 1_455
H32 H4 3.0357 no 1_455
H32 H13 3.5611 no 4_465
H32 H14 3.3307 no 4_465
H32 H35A 3.0811 no 3_455
H32 H35B 3.2966 no 3_455
H32 H36B 3.5216 no 3_455
H32 H40 2.8024 no 3_445
H32 H41 2.9917 no 3_445
H33 O3 2.6297 no 2_575
H33 C35 3.0416 no 3_455
H33 C55 3.3036 no 2_575
H33 C56 3.3464 no 2_575
H33 H14 2.8969 no 4_465
H33 H35A 3.1831 no 3_455
H33 H35B 2.1994 no 3_455
H33 H36B 3.2260 no 3_455
H33 H56A 3.1641 no 2_575
H33 H56B 3.0730 no 2_575
H34 C56 3.1480 no 2_575
H34 H20 3.4316 no 3_455
H34 H56A 2.5803 no 2_575
H34 H56B 2.8505 no 2_575
H35A O1 2.8427 no 3_445
H35A C51 3.4844 no 3_445
H35A H1 3.2772 no 3_445
H35A H3 2.8248 no 3_445
H35A H8B 3.1570 no 3_445
H35A H32 3.0811 no 3_545
H35A H33 3.1831 no 3_545
H35A H51 2.9562 no 3_445
H35B O3 2.7857 no 4_565
H35B C32 3.5493 no 3_545
H35B C33 3.0142 no 3_545
H35B C55 3.6000 no 4_565
H35B H32 3.2966 no 3_545
H35B H33 2.1994 no 3_545
H35B H51 3.1672 no 3_445
H36A Cl1 3.0475 no .
H36A H9B 2.9788 no .
H36A H19 3.5420 no 3_455
H36A H21 3.0946 no .
H36B C21 3.0560 no .
H36B C33 3.5134 no 3_545
H36B H3 3.0029 no 3_445
H36B H4 3.4258 no 3_445
H36B H20 3.4904 no .
H36B H21 2.4011 no .
H36B H32 3.5216 no 3_545
H36B H33 3.2260 no 3_545
H38 C9 3.2118 no .
H38 C20 3.3465 no 3_455
H38 H9A 2.4757 no .
H38 H9B 3.0808 no .
H38 H20 2.8932 no 3_455
H39 C1 2.9103 no 3_455
H39 C2 3.0665 no 3_455
H39 C4 3.3629 no 3_455
H39 C5 3.4514 no 3_455
H39 C6 3.3002 no 3_455
H39 C7 3.0186 no 3_455
H39 C20 3.3195 no 3_455
H39 C21 3.1355 no 3_455
H39 H7 3.4609 no 3_455
H39 H9A 3.5871 no .
H39 H20 3.2443 no 3_455
H39 H21 2.9000 no 3_455
H39 H31 3.3300 no 3_555
H40 O1 2.7550 no 3_455
H40 N1 3.2900 no 3_455
H40 C2 3.1756 no 3_455
H40 C3 3.0058 no 3_455
H40 H1 2.9388 no 3_455
H40 H3 3.2363 no 3_455
H40 H9B 3.5471 no 3_455
H40 H31 3.4982 no 3_555
H40 H32 2.8024 no 3_555
H41 Cl2 3.5036 no 3_455
H41 O1 3.5515 no 3_455
H41 C52 3.3526 no 3_455
H41 C53 3.1835 no 3_455
H41 H1 3.2213 no 3_455
H41 H14 3.2530 no 2_575
H41 H32 2.9917 no 3_555
H41 H52 3.4255 no 3_455
H41 H53 3.1718 no 3_455
H41 H56B 2.9890 no 2_575
H42 C13 3.2664 no 2_575
H42 C14 3.4841 no 2_575
H42 C56 3.3037 no 2_575
H42 H13 3.3640 no 2_575
H42 H56A 3.1997 no 2_575
H42 H56B 2.9788 no 2_575
H42 H56C 3.1787 no 2_575
H44 C12 3.3273 no 4_465
H44 C13 2.9540 no 4_465
H44 C14 3.5612 no 4_465
H44 C57 3.4398 no 4_565
H44 H12 3.4403 no 4_465
H44 H13 2.8074 no 4_465
H44 H56A 3.0944 no 2_575
H45 C7 3.5859 no 4_465
H45 C10 2.9708 no 4_465
H45 C11 2.8926 no 4_465
H45 C12 2.9010 no 4_465
H45 C13 2.9857 no 4_465
H45 C14 3.0549 no 4_465
H45 C15 3.0545 no 4_465
H45 C17 3.5504 no 4_465
H45 H7 2.9175 no 4_465
H45 H11 3.4033 no 4_465
H45 H12 3.4127 no 4_465
H45 H13 3.5374 no 4_465
H45 H17 2.9441 no 4_465
H45 H56A 3.1940 no 2_575
H46 Cl1 3.0773 no 2_575
H46 C6 3.4284 no 4_465
H46 C7 3.5107 no 4_465
H46 C17 3.2140 no 4_465
H46 C18 3.2521 no 4_465
H46 H6 2.7419 no 4_465
H46 H7 2.9015 no 4_465
H46 H8A 3.5124 no 2_575
H46 H17 3.0688 no 4_465
H46 H18 3.1172 no 4_465
H46 H27 3.1525 no 2_575
H47 Pt1 3.1574 no 2_575
H47 Cl1 3.1300 no 2_575
H47 C10 3.4573 no 2_575
H47 C11 3.1187 no 2_575
H47 C27 3.4926 no 2_575
H47 H11 2.8831 no 2_575
H47 H25 3.1870 no 4_565
H47 H27 2.5869 no 2_575
H48 C11 3.0215 no 2_575
H48 C12 2.7770 no 2_575
H48 C13 3.4326 no 2_575
H48 H11 3.1324 no 2_575
H48 H12 2.7293 no 2_575
H48 H25 3.4182 no 4_565
H50 O1 3.3216 no .
H50 C13 3.5138 no 2_575
H50 C29 3.3621 no 3_555
H50 C30 3.2464 no 3_555
H50 C31 3.2567 no 3_555
H50 H1 2.8645 no .
H50 H9A 3.1012 no .
H50 H12 3.3144 no 2_575
H50 H13 2.9057 no 2_575
H50 H30 2.9827 no 3_555
H50 H31 2.9768 no 3_555
H51 O1 3.5988 no .
H51 O3 3.0966 no 2_675
H51 N2 2.7759 no 3_555
H51 C29 3.2943 no 3_555
H51 C30 2.7084 no 3_555
H51 C35 3.1718 no 3_555
H51 H1 3.3147 no .
H51 H12 3.0436 no 2_575
H51 H13 3.3575 no 2_575
H51 H30 2.8726 no 3_555
H51 H35A 2.9562 no 3_555
H51 H35B 3.1672 no 3_555
H52 O3 2.3891 no 2_675
H52 C14 3.1146 no 4_565
H52 C15 3.2282 no 4_565
H52 C55 3.3581 no 2_675
H52 C57 3.4233 no 2_675
H52 C58 3.3797 no 2_675
H52 H14 2.4691 no 4_565
H52 H15 2.6933 no 4_565
H52 H41 3.4255 no 3_545
H53 C15 3.3088 no 4_565
H53 C22 3.5908 no 4_565
H53 C24 3.5556 no 4_565
H53 C25 3.1311 no 4_565
H53 C26 2.8813 no 4_565
H53 C27 3.1086 no 4_565
H53 H14 3.5209 no 4_565
H53 H15 2.8556 no 4_565
H53 H25 3.5191 no 4_565
H53 H26 3.1421 no 4_565
H53 H27 3.4587 no 4_565
H53 H41 3.1718 no 3_545
H53 H56B 3.5521 no 4_565
H53 H56C 2.8893 no 4_565
H54 O4 2.7722 no 4_565
H54 C25 3.3959 no 4_565
H54 C26 3.3956 no 4_565
H54 C55 3.2248 no 4_565
H54 C56 3.2955 no 4_565
H54 C57 3.5313 no 4_565
H54 H25 3.1460 no 4_565
H54 H26 3.1480 no 4_565
H54 H56B 3.2237 no 4_565
H54 H56C 2.9442 no 4_565
H56A C33 3.5229 no 2_574
H56A C34 3.2300 no 2_574
H56A C42 3.4891 no 2_574
H56A C43 3.2012 no 2_574
H56A C44 2.8180 no 2_574
H56A C45 2.9011 no 2_574
H56A C46 3.3846 no 2_574
H56A H14 3.5127 no 3_455
H56A H33 3.1641 no 2_574
H56A H34 2.5803 no 2_574
H56A H42 3.1997 no 2_574
H56A H44 3.0944 no 2_574
H56A H45 3.1940 no 2_574
H56B Cl2 2.8128 no 4_464
H56B C34 3.5601 no 2_574
H56B C41 3.0342 no 2_574
H56B C42 3.0128 no 2_574
H56B H33 3.0730 no 2_574
H56B H34 2.8505 no 2_574
H56B H41 2.9890 no 2_574
H56B H42 2.9788 no 2_574
H56B H53 3.5521 no 4_464
H56B H54 3.2237 no 4_464
H56C C26 3.0142 no .
H56C C27 3.3484 no .
H56C C53 3.4546 no 4_464
H56C C54 3.4877 no 4_464
H56C H26 2.4446 no .
H56C H27 3.0659 no .
H56C H42 3.1787 no 2_574
H56C H53 2.8893 no 4_464
H56C H54 2.9442 no 4_464

loop_
_geom_torsion_atom_site_label_1
_geom_torsion_atom_site_label_2
_geom_torsion_atom_site_label_3
_geom_torsion_atom_site_label_4
_geom_torsion
_geom_torsion_publ_flag
Cl1 Pt1 P1 C10 114.46(8) no
Cl1 Pt1 P1 C16 -123.70(9) no
Cl1 Pt1 P1 C22 -3.72(10) no
Cl1 Pt1 N1 C3 175.1(3) no
Cl1 Pt1 N1 C8 -6.7(4) no
P1 Pt1 C1 C2 178.7(4) no
P1 Pt1 C1 C7 -4.1(6) no
C1 Pt1 P1 C10 -68.69(19) no
C1 Pt1 P1 C16 53.1(2) no
C1 Pt1 P1 C22 173.1(2) no
N1 Pt1 C1 C2 2.8(4) no
N1 Pt1 C1 C7 -180.0(6) no
C1 Pt1 N1 C3 -1.2(4) no
C1 Pt1 N1 C8 177.0(5) no
Cl2 Pt2 P2 C37 119.22(9) no
Cl2 Pt2 P2 C43 -119.34(8) no
Cl2 Pt2 P2 C49 -1.04(10) no
Cl2 Pt2 N2 C30 -175.4(4) no
Cl2 Pt2 N2 C35 7.8(4) no
P2 Pt2 C28 C29 -176.9(4) no
P2 Pt2 C28 C34 5.4(6) no
C28 Pt2 P2 C37 -55.7(2) no
C28 Pt2 P2 C43 65.73(19) no
C28 Pt2 P2 C49 -176.0(2) no
N2 Pt2 C28 C29 0.5(4) no
N2 Pt2 C28 C34 -177.3(6) no
C28 Pt2 N2 C30 -0.8(4) no
C28 Pt2 N2 C35 -177.7(5) no
Pt1 P1 C10 C11 10.1(5) no
Pt1 P1 C10 C15 -165.9(4) no
Pt1 P1 C16 C17 -143.6(4) no
Pt1 P1 C16 C21 37.2(5) no
Pt1 P1 C22 C23 -128.2(4) no
Pt1 P1 C22 C27 55.6(5) no
C10 P1 C16 C17 -20.2(5) no
C10 P1 C16 C21 160.6(4) no
C16 P1 C10 C11 -113.2(4) no
C16 P1 C10 C15 70.9(5) no
C10 P1 C22 C23 108.6(5) no
C10 P1 C22 C27 -67.6(5) no
C22 P1 C10 C11 138.8(4) no
C22 P1 C10 C15 -37.2(5) no
C16 P1 C22 C23 -4.0(5) no
C16 P1 C22 C27 179.8(4) no
C22 P1 C16 C17 86.9(5) no
C22 P1 C16 C21 -92.3(4) no
Pt2 P2 C37 C38 -26.4(5) no
Pt2 P2 C37 C42 150.9(4) no
Pt2 P2 C43 C44 -20.8(5) no
Pt2 P2 C43 C48 158.1(3) no
Pt2 P2 C49 C50 113.3(5) no
Pt2 P2 C49 C54 -66.0(5) no
C37 P2 C43 C44 103.9(5) no
C37 P2 C43 C48 -77.2(5) no
C43 P2 C37 C38 -153.5(4) no
C43 P2 C37 C42 23.9(5) no
C37 P2 C49 C50 -10.7(6) no
C37 P2 C49 C54 170.0(4) no
C49 P2 C37 C38 100.0(5) no
C49 P2 C37 C42 -82.6(5) no
C43 P2 C49 C50 -120.6(5) no
C43 P2 C49 C54 60.1(5) no
C49 P2 C43 C44 -146.9(4) no
C49 P2 C43 C48 32.0(5) no
C55 O4 C57 C58 -98.8(9) no
C55 O4 C57 C59 -146.5(7) no
C57 O4 C55 O3 1.3(11) no
C57 O4 C55 C56 -178.5(7) no
Pt1 N1 C3 C2 -0.8(7) no
Pt1 N1 C8 C9 83.9(6) no
C3 N1 C8 C9 -98.0(7) no
C8 N1 C3 C2 -179.2(5) no
Pt2 N2 C30 C29 1.0(7) no
Pt2 N2 C35 C36 -83.5(6) no
C30 N2 C35 C36 99.7(7) no
C35 N2 C30 C29 178.1(5) no
Pt1 C1 C2 C3 -4.1(7) no
Pt1 C1 C2 C4 177.6(5) no
Pt1 C1 C7 C6 -176.6(4) no
C2 C1 C7 C6 0.6(9) no
C7 C1 C2 C3 178.2(6) no
C7 C1 C2 C4 -0.1(10) no
C1 C2 C3 N1 3.3(9) no
C1 C2 C4 C5 -1.6(10) no
C3 C2 C4 C5 -179.7(6) no
C4 C2 C3 N1 -178.4(6) no
C2 C4 C5 C6 2.8(11) no
C4 C5 C6 C7 -2.3(11) no
C5 C6 C7 C1 0.7(11) no
N1 C8 C9 O1 63.9(7) no
P1 C10 C11 C12 -176.8(4) no
P1 C10 C15 C14 177.3(4) no
C11 C10 C15 C14 1.3(9) no
C15 C10 C11 C12 -0.7(9) no
C10 C11 C12 C13 0.2(9) no
C11 C12 C13 C14 -0.3(9) no
C12 C13 C14 C15 0.9(10) no
C13 C14 C15 C10 -1.4(10) no
P1 C16 C17 C18 179.3(4) no
P1 C16 C21 C20 179.3(4) no
C17 C16 C21 C20 0.0(9) no
C21 C16 C17 C18 -1.5(9) no
C16 C17 C18 C19 1.4(9) no
C17 C18 C19 C20 0.2(9) no
C18 C19 C20 C21 -1.7(9) no
C19 C20 C21 C16 1.6(9) no
P1 C22 C23 C24 -176.5(4) no
P1 C22 C27 C26 178.6(4) no
C23 C22 C27 C26 2.2(10) no
C27 C22 C23 C24 -0.3(9) no
C22 C23 C24 C25 -1.7(10) no
C23 C24 C25 C26 1.7(10) no
C24 C25 C26 C27 0.3(10) no
C25 C26 C27 C22 -2.3(10) no
Pt2 C28 C29 C30 -0.1(7) no
Pt2 C28 C29 C31 -178.7(5) no
Pt2 C28 C34 C33 177.5(4) no
C29 C28 C34 C33 -0.2(9) no
C34 C28 C29 C30 178.0(5) no
C34 C28 C29 C31 -0.6(9) no
C28 C29 C30 N2 -0.6(9) no
C28 C29 C31 C32 0.5(10) no
C30 C29 C31 C32 -178.0(6) no
C31 C29 C30 N2 178.0(6) no
C29 C31 C32 C33 0.4(10) no
C31 C32 C33 C34 -1.2(10) no
C32 C33 C34 C28 1.1(10) no
N2 C35 C36 O2 -67.7(6) no
P2 C37 C38 C39 176.4(4) no
P2 C37 C42 C41 -174.4(4) no
C38 C37 C42 C41 2.9(9) no
C42 C37 C38 C39 -1.1(9) no
C37 C38 C39 C40 -1.7(10) no
C38 C39 C40 C41 2.6(10) no
C39 C40 C41 C42 -0.8(10) no
C40 C41 C42 C37 -2.1(10) no
P2 C43 C44 C45 -178.5(4) no
P2 C43 C48 C47 179.7(4) no
C44 C43 C48 C47 -1.4(9) no
C48 C43 C44 C45 2.6(9) no
C43 C44 C45 C46 -2.2(9) no
C44 C45 C46 C47 0.4(9) no
C45 C46 C47 C48 0.9(9) no
C46 C47 C48 C43 -0.4(9) no
P2 C49 C50 C51 -179.1(4) no
P2 C49 C54 C53 178.8(4) no
C50 C49 C54 C53 -0.5(9) no
C54 C49 C50 C51 0.2(9) no
C49 C50 C51 C52 1.2(9) no
C50 C51 C52 C53 -2.3(10) no
C51 C52 C53 C54 1.9(10) no
C52 C53 C54 C49 -0.6(10) no
O4 C57 C58 C59 -94.3(10) no
O4 C57 C59 C58 105.8(12) no
C58 C57 C59 C58 0.0(8) no
C59 C57 C58 C59 0.0(13) no
C57 C58 C59 C57 -0.0(4) no
